data_4086199
loop_
_publ_author_name
'Song, Li-Cheng'
'Gu, Zhen-Chao'
'Zhang, Wei-Wei'
'Li, Qian-Li'
'Wang, Yong-Xiang'
'Wang, Hong-Fa'

_publ_section_title
;
 Synthesis, Structure, and Electrocatalysis of Butterfly [Fe2SP] Cluster
 Complexes Relevant to [FeFe]-Hydrogenases
;
_journal_issue 16
_journal_name_full Organometallics
_journal_page_first 4147
_journal_paper_doi 10.1021/acs.organomet.5b00560
_journal_volume 34
_journal_year 2015
_chemical_formula_sum 'C8 H4 Cl Fe2 O7 P S'
_chemical_formula_weight 422.29
_chemical_name_systematic
; 
 ? 
;
_space_group_IT_number 19
_symmetry_cell_setting orthorhombic
_symmetry_space_group_name_Hall 'P 2ac 2ab'
_symmetry_space_group_name_H-M 'P 21 21 21'
_atom_sites_solution_hydrogens geom
_atom_sites_solution_primary direct
_atom_sites_solution_secondary difmap
_audit_creation_method SHELXL-97
_cell_angle_alpha 90.00
_cell_angle_beta 90.00
_cell_angle_gamma 90.00
_cell_formula_units_Z 4
_cell_length_a 9.4325(19)
_cell_length_b 9.849(2)
_cell_length_c 15.540(3)
_cell_measurement_reflns_used 5075
_cell_measurement_temperature 293(2)
_cell_measurement_theta_max 27.9745
_cell_measurement_theta_min 2.0679
_cell_volume 1443.7(5)
_computing_cell_refinement crystalclear
_computing_data_collection crystalclear
_computing_data_reduction crystalclear
_computing_molecular_graphics 'Bruker SHELXTL'
_computing_publication_material 'Bruker SHELXTL'
_computing_structure_refinement 'SHELXL-97 (Sheldrick, 1997)'
_computing_structure_solution 'SHELXS-97 (Sheldrick, 1990)'
_diffrn_ambient_temperature 293(2)
_diffrn_measured_fraction_theta_full 0.996
_diffrn_measured_fraction_theta_max 0.996
_diffrn_measurement_device_type 'rigaku saturn'
_diffrn_measurement_method '\w scans'
_diffrn_radiation_monochromator confocal
_diffrn_radiation_source 'rotating anode'
_diffrn_radiation_type MoK\a
_diffrn_radiation_wavelength 0.71073
_diffrn_reflns_av_R_equivalents 0.0556
_diffrn_reflns_av_sigmaI/netI 0.0589
_diffrn_reflns_limit_h_max 12
_diffrn_reflns_limit_h_min -12
_diffrn_reflns_limit_k_max 10
_diffrn_reflns_limit_k_min -12
_diffrn_reflns_limit_l_max 20
_diffrn_reflns_limit_l_min -20
_diffrn_reflns_number 14723
_diffrn_reflns_theta_full 27.88
_diffrn_reflns_theta_max 27.88
_diffrn_reflns_theta_min 2.45
_diffrn_standards_decay_% 0
_diffrn_standards_interval_count 0
_diffrn_standards_interval_time 0
_diffrn_standards_number 0
_exptl_absorpt_coefficient_mu 2.472
_exptl_absorpt_correction_T_max 0.6931
_exptl_absorpt_correction_T_min 0.6123
_exptl_absorpt_correction_type multi-scan
_exptl_absorpt_process_details crystalclear
_exptl_crystal_density_diffrn 1.943
_exptl_crystal_density_method 'not measured'
_exptl_crystal_description block
_exptl_crystal_F_000 832
_exptl_crystal_size_max 0.22
_exptl_crystal_size_mid 0.18
_exptl_crystal_size_min 0.16
_refine_diff_density_max 0.277
_refine_diff_density_min -0.516
_refine_diff_density_rms 0.081
_refine_ls_abs_structure_details 'Flack H D (1983), Acta Cryst. A39, 876-881'
_refine_ls_abs_structure_Flack -0.037(13)
_refine_ls_extinction_coef 0.0717(12)
_refine_ls_extinction_expression Fc^*^=kFc[1+0.001xFc^2^\l^3^/sin(2\q)]^-1/4^
_refine_ls_extinction_method SHELXL
_refine_ls_goodness_of_fit_ref 1.004
_refine_ls_hydrogen_treatment constr
_refine_ls_matrix_type full
_refine_ls_number_parameters 182
_refine_ls_number_reflns 3427
_refine_ls_number_restraints 0
_refine_ls_restrained_S_all 1.004
_refine_ls_R_factor_all 0.0385
_refine_ls_R_factor_gt 0.0289
_refine_ls_shift/su_max 0.003
_refine_ls_shift/su_mean 0.000
_refine_ls_structure_factor_coef Fsqd
_refine_ls_weighting_details 'calc w=1/[\s^2^(Fo^2^)+(0.0020P)^2^+0.0000P] where P=(Fo^2^+2Fc^2^)/3'
_refine_ls_weighting_scheme calc
_refine_ls_wR_factor_gt 0.0460
_refine_ls_wR_factor_ref 0.0487
_reflns_number_gt 2764
_reflns_number_total 3427
_reflns_threshold_expression >2sigma(I)
_cod_data_source_file om5b00560_si_002.cif
_cod_data_source_block 1
_cod_depositor_comments
;
The following automatic conversions were performed:

'_symmetry_cell_setting' value 'Orthorhombic' changed to
'orthorhombic' according to
/usr/data/users/saulius/crontab/automatic-downloads/rss-feeds/ACS/lib/dictionaries/cif_core.dic
dictionary named 'cif_core.dic' version 2.4.2 from 2011-04-26.

'_exptl_absorpt_correction_type' value 'MULTI-SCAN' changed to
'multi-scan' according to
/usr/data/users/saulius/crontab/automatic-downloads/rss-feeds/ACS/lib/dictionaries/cif_core.dic
dictionary named 'cif_core.dic' version 2.4.2 from 2011-04-26.

'_refine_ls_hydrogen_treatment' value 'CONSTR' changed to 'constr'
according to
/usr/data/users/saulius/crontab/automatic-downloads/rss-feeds/ACS/lib/dictionaries/cif_core.dic
dictionary named 'cif_core.dic' version 2.4.2 from 2011-04-26.

Automatic conversion script
Id: cif_fix_values 3271 2015-04-21 07:52:19Z andrius 

 Adding full bibliography for 4086199--4086206.cif.
;
_cod_original_cell_volume 1443.6(5)
_cod_original_sg_symbol_H-M P2(1)2(1)2(1)
_cod_database_code 4086199

loop_
_symmetry_equiv_pos_as_xyz
'x, y, z'
'-x+1/2, -y, z+1/2'
'-x, y+1/2, -z+1/2'
'x+1/2, -y+1/2, -z'

loop_
_atom_site_label
_atom_site_type_symbol
_atom_site_fract_x
_atom_site_fract_y
_atom_site_fract_z
_atom_site_U_iso_or_equiv
_atom_site_adp_type
_atom_site_occupancy
_atom_site_symmetry_multiplicity
_atom_site_calc_flag
_atom_site_refinement_flags
Fe1 Fe 0.64236(4) 0.38682(4) 0.10720(2) 0.03509(13) Uani 1 1 d .
Fe2 Fe 0.60955(4) 0.63945(4) 0.06451(2) 0.03158(12) Uani 1 1 d .
Cl1 Cl 0.86209(8) 0.47473(7) -0.08027(4) 0.04183(19) Uani 1 1 d .
S1 S 0.66821(8) 0.56580(8) 0.19814(4) 0.0378(2) Uani 1 1 d .
P1 P 0.79275(8) 0.51410(7) 0.04130(4) 0.02876(18) Uani 1 1 d .
O1 O 0.8067(3) 0.1662(3) 0.18350(17) 0.0842(9) Uani 1 1 d .
O2 O 0.5706(3) 0.2517(2) -0.05335(15) 0.0833(9) Uani 1 1 d .
O3 O 0.3575(3) 0.3512(3) 0.1843(2) 0.0893(9) Uani 1 1 d .
O4 O 0.5341(2) 0.6303(2) -0.11722(13) 0.0584(6) Uani 1 1 d .
O5 O 0.3161(3) 0.6777(3) 0.12844(15) 0.0706(8) Uani 1 1 d .
O6 O 0.7185(3) 0.9182(2) 0.06772(18) 0.0706(7) Uani 1 1 d .
O7 O 0.9460(2) 0.54949(19) 0.08146(11) 0.0382(5) Uani 1 1 d .
C1 C 0.7436(4) 0.2527(3) 0.15487(19) 0.0493(9) Uani 1 1 d .
C2 C 0.5971(4) 0.3028(3) 0.0103(2) 0.0537(9) Uani 1 1 d .
C3 C 0.4677(4) 0.3617(3) 0.1541(2) 0.0544(9) Uani 1 1 d .
C4 C 0.5608(3) 0.6339(3) -0.04578(18) 0.0369(7) Uani 1 1 d .
C5 C 0.4279(4) 0.6640(3) 0.10343(19) 0.0452(8) Uani 1 1 d .
C6 C 0.6746(3) 0.8096(3) 0.0662(2) 0.0444(8) Uani 1 1 d .
C7 C 0.8530(3) 0.6054(3) 0.22394(16) 0.0440(8) Uani 1 1 d .
H7A H 0.8678 0.7019 0.2153 0.053 Uiso 1 1 calc R
H7B H 0.8685 0.5866 0.2845 0.053 Uiso 1 1 calc R
C8 C 0.9627(3) 0.5290(3) 0.17240(18) 0.0457(8) Uani 1 1 d .
H8A H 1.0565 0.5588 0.1896 0.055 Uiso 1 1 calc R
H8B H 0.9550 0.4328 0.1850 0.055 Uiso 1 1 calc R

loop_
_atom_site_aniso_label
_atom_site_aniso_U_11
_atom_site_aniso_U_22
_atom_site_aniso_U_33
_atom_site_aniso_U_23
_atom_site_aniso_U_13
_atom_site_aniso_U_12
Fe1 0.0400(3) 0.0339(2) 0.0314(2) 0.00493(17) -0.00133(19) -0.0055(2)
Fe2 0.0310(2) 0.0341(2) 0.0297(2) 0.00084(17) 0.00139(18) 0.00221(19)
Cl1 0.0438(5) 0.0522(4) 0.0295(4) -0.0066(3) 0.0038(3) 0.0025(4)
S1 0.0402(5) 0.0475(5) 0.0256(3) -0.0014(3) 0.0014(3) -0.0008(4)
P1 0.0303(4) 0.0307(4) 0.0252(4) -0.0011(3) -0.0003(3) 0.0000(3)
O1 0.113(3) 0.0632(18) 0.0764(18) 0.0186(14) -0.0200(18) 0.0264(17)
O2 0.111(2) 0.0863(19) 0.0529(15) -0.0110(15) -0.0119(16) -0.0472(18)
O3 0.065(2) 0.0726(18) 0.130(3) 0.0127(17) 0.0402(19) -0.0168(16)
O4 0.0576(15) 0.0791(17) 0.0385(12) 0.0026(13) -0.0112(11) 0.0168(14)
O5 0.0416(15) 0.094(2) 0.0757(18) 0.0233(15) 0.0205(14) 0.0149(14)
O6 0.0557(16) 0.0429(14) 0.113(2) -0.0080(15) -0.0025(16) -0.0070(13)
O7 0.0283(11) 0.0544(12) 0.0318(11) -0.0059(9) -0.0017(9) -0.0048(10)
C1 0.063(2) 0.043(2) 0.0417(17) 0.0075(16) -0.0001(18) -0.0017(18)
C2 0.065(3) 0.052(2) 0.0438(18) 0.0020(16) -0.0053(19) -0.0225(18)
C3 0.052(2) 0.044(2) 0.066(2) 0.0101(19) 0.0048(19) -0.0094(19)
C4 0.0312(15) 0.0389(16) 0.0406(16) 0.0019(14) -0.0016(13) 0.0058(14)
C5 0.045(2) 0.049(2) 0.0417(17) 0.0071(15) 0.0044(16) 0.0056(16)
C6 0.0356(18) 0.0454(19) 0.0522(19) -0.0018(16) -0.0018(16) 0.0046(14)
C7 0.0430(19) 0.058(2) 0.0313(14) -0.0081(14) -0.0064(14) -0.0050(17)
C8 0.0373(18) 0.063(2) 0.0372(17) -0.0053(16) -0.0099(15) 0.0008(16)

loop_
_atom_type_symbol
_atom_type_description
_atom_type_scat_dispersion_real
_atom_type_scat_dispersion_imag
_atom_type_scat_source
C C 0.0033 0.0016 'International Tables Vol C Tables 4.2.6.8 and 6.1.1.4'
H H 0.0000 0.0000 'International Tables Vol C Tables 4.2.6.8 and 6.1.1.4'
O O 0.0106 0.0060 'International Tables Vol C Tables 4.2.6.8 and 6.1.1.4'
P P 0.1023 0.0942 'International Tables Vol C Tables 4.2.6.8 and 6.1.1.4'
S S 0.1246 0.1234 'International Tables Vol C Tables 4.2.6.8 and 6.1.1.4'
Cl Cl 0.1484 0.1585 'International Tables Vol C Tables 4.2.6.8 and 6.1.1.4'
Fe Fe 0.3463 0.8444 'International Tables Vol C Tables 4.2.6.8 and 6.1.1.4'

loop_
_geom_angle_atom_site_label_1
_geom_angle_atom_site_label_2
_geom_angle_atom_site_label_3
_geom_angle
C2 Fe1 C1 97.78(15)
C2 Fe1 C3 93.37(16)
C1 Fe1 C3 102.52(15)
C2 Fe1 P1 91.51(10)
C1 Fe1 P1 105.98(11)
C3 Fe1 P1 150.12(11)
C2 Fe1 S1 156.55(11)
C1 Fe1 S1 104.95(10)
C3 Fe1 S1 87.35(11)
P1 Fe1 S1 76.90(3)
C2 Fe1 Fe2 101.66(10)
C1 Fe1 Fe2 151.33(11)
C3 Fe1 Fe2 97.18(11)
P1 Fe1 Fe2 53.00(2)
S1 Fe1 Fe2 55.09(2)
C4 Fe2 C6 97.60(13)
C4 Fe2 C5 94.62(13)
C6 Fe2 C5 101.10(14)
C4 Fe2 P1 91.63(9)
C6 Fe2 P1 105.37(10)
C5 Fe2 P1 151.71(10)
C4 Fe2 S1 159.58(10)
C6 Fe2 S1 101.71(11)
C5 Fe2 S1 88.17(9)
P1 Fe2 S1 76.96(3)
C4 Fe2 Fe1 104.37(10)
C6 Fe2 Fe1 148.88(10)
C5 Fe2 Fe1 98.83(9)
P1 Fe2 Fe1 52.94(2)
S1 Fe2 Fe1 55.24(2)
C7 S1 Fe2 111.39(9)
C7 S1 Fe1 113.81(9)
Fe2 S1 Fe1 69.67(3)
O7 P1 Cl1 96.45(7)
O7 P1 Fe1 122.18(8)
Cl1 P1 Fe1 122.83(4)
O7 P1 Fe2 122.03(8)
Cl1 P1 Fe2 121.47(4)
Fe1 P1 Fe2 74.06(3)
C8 O7 P1 116.66(18)
O1 C1 Fe1 178.5(3)
O2 C2 Fe1 177.9(3)
O3 C3 Fe1 177.3(3)
O4 C4 Fe2 177.8(3)
O5 C5 Fe2 179.0(3)
O6 C6 Fe2 178.8(3)
C8 C7 S1 115.48(19)
C8 C7 H7A 108.4
S1 C7 H7A 108.4
C8 C7 H7B 108.4
S1 C7 H7B 108.4
H7A C7 H7B 107.5
O7 C8 C7 112.1(2)
O7 C8 H8A 109.2
C7 C8 H8A 109.2
O7 C8 H8B 109.2
C7 C8 H8B 109.2
H8A C8 H8B 107.9

loop_
_geom_bond_atom_site_label_1
_geom_bond_atom_site_label_2
_geom_bond_distance
Fe1 C2 1.771(3)
Fe1 C1 1.790(3)
Fe1 C3 1.818(3)
Fe1 P1 2.1523(8)
Fe1 S1 2.2724(9)
Fe1 Fe2 2.5936(7)
Fe2 C4 1.775(3)
Fe2 C6 1.785(3)
Fe2 C5 1.833(3)
Fe2 P1 2.1542(9)
Fe2 S1 2.2682(9)
Cl1 P1 2.0364(10)
S1 C7 1.830(3)
P1 O7 1.612(2)
O1 C1 1.130(4)
O2 C2 1.137(3)
O3 C3 1.146(3)
O4 C4 1.139(3)
O5 C5 1.132(4)
O6 C6 1.146(3)
O7 C8 1.436(3)
C7 C8 1.509(4)
C7 H7A 0.9700
C7 H7B 0.9700
C8 H8A 0.9700
C8 H8B 0.9700

loop_
_geom_torsion_atom_site_label_1
_geom_torsion_atom_site_label_2
_geom_torsion_atom_site_label_3
_geom_torsion_atom_site_label_4
_geom_torsion
C2 Fe1 Fe2 C4 -2.02(15)
C1 Fe1 Fe2 C4 129.7(2)
C3 Fe1 Fe2 C4 -96.98(14)
P1 Fe1 Fe2 C4 80.98(10)
S1 Fe1 Fe2 C4 -178.66(10)
C2 Fe1 Fe2 C6 -135.5(2)
C1 Fe1 Fe2 C6 -3.8(3)
C3 Fe1 Fe2 C6 129.5(2)
P1 Fe1 Fe2 C6 -52.5(2)
S1 Fe1 Fe2 C6 47.8(2)
C2 Fe1 Fe2 C5 95.10(15)
C1 Fe1 Fe2 C5 -133.2(2)
C3 Fe1 Fe2 C5 0.14(15)
P1 Fe1 Fe2 C5 178.10(10)
S1 Fe1 Fe2 C5 -81.54(10)
C2 Fe1 Fe2 P1 -83.00(12)
C1 Fe1 Fe2 P1 48.7(2)
C3 Fe1 Fe2 P1 -177.96(12)
S1 Fe1 Fe2 P1 100.36(4)
C2 Fe1 Fe2 S1 176.64(12)
C1 Fe1 Fe2 S1 -51.6(2)
C3 Fe1 Fe2 S1 81.68(12)
P1 Fe1 Fe2 S1 -100.36(4)
C4 Fe2 S1 C7 112.2(3)
C6 Fe2 S1 C7 -48.48(15)
C5 Fe2 S1 C7 -149.43(14)
P1 Fe2 S1 C7 54.81(10)
Fe1 Fe2 S1 C7 108.50(10)
C4 Fe2 S1 Fe1 3.7(3)
C6 Fe2 S1 Fe1 -156.97(10)
C5 Fe2 S1 Fe1 102.07(10)
P1 Fe2 S1 Fe1 -53.68(3)
C2 Fe1 S1 C7 -113.5(3)
C1 Fe1 S1 C7 51.92(15)
C3 Fe1 S1 C7 154.18(15)
P1 Fe1 S1 C7 -51.40(11)
Fe2 Fe1 S1 C7 -105.17(11)
C2 Fe1 S1 Fe2 -8.3(3)
C1 Fe1 S1 Fe2 157.09(11)
C3 Fe1 S1 Fe2 -100.65(11)
P1 Fe1 S1 Fe2 53.77(3)
C2 Fe1 P1 O7 -138.35(14)
C1 Fe1 P1 O7 -39.81(14)
C3 Fe1 P1 O7 122.2(2)
S1 Fe1 P1 O7 62.25(9)
Fe2 Fe1 P1 O7 118.16(9)
C2 Fe1 P1 Cl1 -14.02(13)
C1 Fe1 P1 Cl1 84.52(12)
C3 Fe1 P1 Cl1 -113.4(2)
S1 Fe1 P1 Cl1 -173.43(5)
Fe2 Fe1 P1 Cl1 -117.51(5)
C2 Fe1 P1 Fe2 103.49(12)
C1 Fe1 P1 Fe2 -157.97(11)
C3 Fe1 P1 Fe2 4.1(2)
S1 Fe1 P1 Fe2 -55.92(3)
C4 Fe2 P1 O7 134.82(13)
C6 Fe2 P1 O7 36.48(14)
C5 Fe2 P1 O7 -122.3(2)
S1 Fe2 P1 O7 -62.28(9)
Fe1 Fe2 P1 O7 -118.33(9)
C4 Fe2 P1 Cl1 12.26(10)
C6 Fe2 P1 Cl1 -86.08(12)
C5 Fe2 P1 Cl1 115.1(2)
S1 Fe2 P1 Cl1 175.15(5)
Fe1 Fe2 P1 Cl1 119.10(5)
C4 Fe2 P1 Fe1 -106.84(10)
C6 Fe2 P1 Fe1 154.82(11)
C5 Fe2 P1 Fe1 -4.0(2)
S1 Fe2 P1 Fe1 56.06(3)
Cl1 P1 O7 C8 -154.34(18)
Fe1 P1 O7 C8 -18.6(2)
Fe2 P1 O7 C8 72.0(2)
C2 Fe1 C1 O1 -5(13)
C3 Fe1 C1 O1 91(13)
P1 Fe1 C1 O1 -98(13)
S1 Fe1 C1 O1 -179(100)
Fe2 Fe1 C1 O1 -137(13)
C1 Fe1 C2 O2 -114(10)
C3 Fe1 C2 O2 143(10)
P1 Fe1 C2 O2 -8(10)
S1 Fe1 C2 O2 52(10)
Fe2 Fe1 C2 O2 45(10)
C2 Fe1 C3 O3 -129(7)
C1 Fe1 C3 O3 132(7)
P1 Fe1 C3 O3 -30(8)
S1 Fe1 C3 O3 27(7)
Fe2 Fe1 C3 O3 -27(7)
C6 Fe2 C4 O4 71(8)
C5 Fe2 C4 O4 173(8)
P1 Fe2 C4 O4 -35(8)
S1 Fe2 C4 O4 -90(8)
Fe1 Fe2 C4 O4 -87(8)
C4 Fe2 C5 O5 137(20)
C6 Fe2 C5 O5 -124(20)
P1 Fe2 C5 O5 35(20)
S1 Fe2 C5 O5 -23(20)
Fe1 Fe2 C5 O5 31(20)
C4 Fe2 C6 O6 -120(17)
C5 Fe2 C6 O6 144(17)
P1 Fe2 C6 O6 -26(17)
S1 Fe2 C6 O6 54(17)
Fe1 Fe2 C6 O6 15(17)
Fe2 S1 C7 C8 -67.9(2)
Fe1 S1 C7 C8 8.5(3)
P1 O7 C8 C7 -55.4(3)
S1 C7 C8 O7 57.3(3)
